data_1517370
loop_
_publ_author_name
'Suzuki, Tsuyoshi'
'Nakagawa, Takafumi'
'Ohkubo, Kei'
'Fukuzumi, Shunichi'
'Matsuo, Yutaka'

_publ_section_title
;
 Electronic infrared light absorption of a tri-palladium complex
 containing two \p-expanded tetracene ligands
;
_journal_issue 12
_journal_name_full 'Chem. Sci.'
_journal_page_first 4888
_journal_paper_doi 10.1039/C4SC02018A
_journal_volume 5
_journal_year 2014
_chemical_formula_sum 'C127 H108 Cl6 N2 O4 P4 Pd3 S4'
_chemical_formula_weight 2510.17
_chemical_name_common hexylTIDS2Pd3PPh34
_chemical_name_systematic
;
 hexylTIDS2Pd3PPh34
;
_space_group_IT_number 2
_symmetry_cell_setting triclinic
_symmetry_space_group_name_Hall '-P 1'
_symmetry_space_group_name_H-M 'P -1'
_atom_sites_solution_hydrogens geom
_atom_sites_solution_primary direct
_atom_sites_solution_secondary difmap
_audit_creation_method SHELXL-97
_cell_angle_alpha 87.6505(10)
_cell_angle_beta 71.9113(12)
_cell_angle_gamma 60.5328(7)
_cell_formula_units_Z 2
_cell_length_a 17.4188(6)
_cell_length_b 17.5604(6)
_cell_length_c 22.7255(4)
_cell_measurement_reflns_used 66565
_cell_measurement_temperature 173(2)
_cell_measurement_theta_max 67.00
_cell_measurement_theta_min 2.99
_cell_volume 5700.3(3)
_computing_cell_refinement 'CrystalClear (Rigaku/MSC Inc., 2006)'
_computing_data_collection 'CrystalClear (Rigaku/MSC Inc., 2006)'
_computing_molecular_graphics 'Ortep-3 for Windows (Farrugia, 1997)'
_computing_structure_refinement 'SHELXL-97 (Sheldrick, 1997)'
_computing_structure_solution 'SHELXS-97 (Sheldrick, 1990)'
_diffrn_ambient_temperature 173(2)
_diffrn_measured_fraction_theta_full 0.984
_diffrn_measured_fraction_theta_max 0.984
_diffrn_measurement_device_type 'Image plate'
_diffrn_radiation_monochromator graphite
_diffrn_radiation_source 'fine-focus sealed tube'
_diffrn_radiation_type CuK\a
_diffrn_radiation_wavelength 1.54187
_diffrn_reflns_av_R_equivalents 0.1244
_diffrn_reflns_av_sigmaI/netI 0.0937
_diffrn_reflns_limit_h_max 20
_diffrn_reflns_limit_h_min -20
_diffrn_reflns_limit_k_max 20
_diffrn_reflns_limit_k_min -20
_diffrn_reflns_limit_l_max 26
_diffrn_reflns_limit_l_min -27
_diffrn_reflns_number 66565
_diffrn_reflns_theta_full 67.00
_diffrn_reflns_theta_max 67.00
_diffrn_reflns_theta_min 2.99
_exptl_absorpt_coefficient_mu 6.719
_exptl_absorpt_correction_T_max 0.2378
_exptl_absorpt_correction_T_min 0.1073
_exptl_absorpt_correction_type empirical
_exptl_crystal_colour black
_exptl_crystal_density_diffrn 1.462
_exptl_crystal_density_method 'not measured'
_exptl_crystal_description prism
_exptl_crystal_F_000 2560
_exptl_crystal_size_max 0.60
_exptl_crystal_size_mid 0.50
_exptl_crystal_size_min 0.30
_refine_diff_density_max 2.639
_refine_diff_density_min -1.973
_refine_diff_density_rms 0.149
_refine_ls_extinction_coef 0.00047(6)
_refine_ls_extinction_expression Fc^*^=kFc[1+0.001xFc^2^\l^3^/sin(2\q)]^-1/4^
_refine_ls_extinction_method SHELXL
_refine_ls_goodness_of_fit_ref 1.578
_refine_ls_hydrogen_treatment constr
_refine_ls_matrix_type full
_refine_ls_number_parameters 1327
_refine_ls_number_reflns 19978
_refine_ls_number_restraints 18
_refine_ls_restrained_S_all 1.590
_refine_ls_R_factor_all 0.0705
_refine_ls_R_factor_gt 0.0663
_refine_ls_shift/su_max 0.099
_refine_ls_shift/su_mean 0.009
_refine_ls_structure_factor_coef Fsqd
_refine_ls_weighting_details 'calc w=1/[\s^2^(Fo^2^)+(0.1000P)^2^+0.0000P] where P=(Fo^2^+2Fc^2^)/3'
_refine_ls_weighting_scheme calc
_refine_ls_wR_factor_gt 0.2286
_refine_ls_wR_factor_ref 0.2344
_reflns_number_gt 18233
_reflns_number_total 19978
_reflns_threshold_expression >2sigma(I)
_cod_data_source_file c4sc02018a2.cif
_cod_data_source_block hexylTIDS2Pd3PPh34
_cod_depositor_comments 'Adding full bibliography for 1517370--1517371.cif.'
_cod_database_code 1517370

loop_
_symmetry_equiv_pos_as_xyz
'x, y, z'
'-x, -y, -z'

loop_
_atom_site_label
_atom_site_type_symbol
_atom_site_fract_x
_atom_site_fract_y
_atom_site_fract_z
_atom_site_U_iso_or_equiv
_atom_site_adp_type
_atom_site_occupancy
_atom_site_symmetry_multiplicity
_atom_site_calc_flag
_atom_site_refinement_flags
_atom_site_disorder_assembly
_atom_site_disorder_group
O1 O 0.3547(3) -0.1109(2) 0.30413(18) 0.0375(9) Uani 1 1 d . . .
O2 O 0.1092(3) 0.1596(3) 0.3885(2) 0.0493(11) Uani 1 1 d . . .
O3 O 0.6940(3) 0.6014(3) 0.1620(3) 0.0764(17) Uani 1 1 d . . .
O4 O 0.9399(3) 0.3249(3) 0.1246(2) 0.0527(12) Uani 1 1 d . . .
Cl1 Cl 0.7408(3) 0.6484(3) 0.3729(2) 0.1660(14) Uiso 1 1 d . A 1
Cl2 Cl 0.8710(3) 0.7127(2) 0.34141(18) 0.1544(13) Uiso 1 1 d . A 1
Cl3 Cl 0.01561(15) 0.31349(14) 0.25315(10) 0.0821(6) Uiso 1 1 d . B 1
Cl4 Cl -0.0504(2) 0.4285(2) 0.36600(14) 0.1186(9) Uiso 1 1 d . B 1
Cl5 Cl 0.0448(4) 0.0964(4) 0.1641(3) 0.1442(19) Uiso 0.60 1 d PD C 1
Cl6 Cl 0.1963(7) -0.0703(7) 0.1658(5) 0.265(4) Uiso 0.60 1 d PD C 1
Cl7 Cl 0.237(5) -0.174(4) 0.0758(12) 1.13(7) Uiso 0.40 1 d PDU D 2
Cl8 Cl 0.1739(11) -0.2401(10) 0.1872(7) 0.254(6) Uiso 0.40 1 d PDU D 2
C1 C 0.6522(4) -0.0849(3) 0.2679(3) 0.0345(12) Uani 1 1 d . . .
H1 H 0.6920 -0.0615 0.2648 0.041 Uiso 1 1 calc R . .
C2 C 0.6911(4) -0.1729(4) 0.2544(3) 0.0440(15) Uani 1 1 d . . .
H2 H 0.7570 -0.2108 0.2426 0.053 Uiso 1 1 calc R . .
C3 C 0.6326(4) -0.2071(3) 0.2583(3) 0.0424(15) Uani 1 1 d . . .
H3 H 0.6596 -0.2684 0.2462 0.051 Uiso 1 1 calc R . .
C4 C 0.5376(4) -0.1543(3) 0.2791(3) 0.0344(13) Uani 1 1 d . . .
H4 H 0.4994 -0.1799 0.2834 0.041 Uiso 1 1 calc R . .
C5 C 0.4942(3) -0.0598(3) 0.2948(2) 0.0235(10) Uani 1 1 d . . .
C6 C 0.3941(4) -0.0018(3) 0.3195(2) 0.0225(10) Uani 1 1 d . . .
C7 C 0.3568(3) 0.0865(3) 0.34375(19) 0.0175(9) Uani 1 1 d . . .
C8 C 0.2586(3) 0.1435(3) 0.3730(2) 0.0237(11) Uani 1 1 d . . .
C9 C 0.2219(3) 0.2297(3) 0.4064(2) 0.0224(10) Uani 1 1 d . . .
C10 C 0.1283(4) 0.2807(3) 0.4482(2) 0.0320(12) Uani 1 1 d . . .
H10 H 0.0855 0.2606 0.4524 0.038 Uiso 1 1 calc R . .
C11 C 0.0995(4) 0.3578(4) 0.4819(3) 0.0375(14) Uani 1 1 d . . .
H11 H 0.0362 0.3914 0.5083 0.045 Uiso 1 1 calc R . .
C12 C 0.1613(4) 0.3893(4) 0.4789(3) 0.0390(14) Uani 1 1 d . . .
H12 H 0.1410 0.4417 0.5043 0.047 Uiso 1 1 calc R . .
C13 C 0.2526(4) 0.3412(3) 0.4376(2) 0.0269(11) Uani 1 1 d . . .
H13 H 0.2948 0.3619 0.4341 0.032 Uiso 1 1 calc R . .
C14 C 0.2835(3) 0.2624(3) 0.40095(19) 0.0194(10) Uani 1 1 d . . .
C15 C 0.3776(3) 0.2145(3) 0.35712(19) 0.0173(9) Uani 1 1 d . . .
C16 C 0.4180(3) 0.1241(3) 0.33338(19) 0.0178(9) Uani 1 1 d . . .
C17 C 0.5152(3) 0.0691(3) 0.2988(2) 0.0187(10) Uani 1 1 d . . .
C18 C 0.5533(3) -0.0253(3) 0.2868(2) 0.0236(11) Uani 1 1 d . . .
C19 C 0.3315(4) -0.0353(3) 0.3220(2) 0.0253(11) Uani 1 1 d . F .
C20 C 0.1958(4) 0.1133(3) 0.3708(2) 0.0279(11) Uani 1 1 d . F .
C21 C 0.1703(4) -0.0039(4) 0.3475(3) 0.0375(13) Uani 1 1 d U F .
H21 H 0.2006 -0.0531 0.3134 0.045 Uiso 1 1 calc R . .
H21A H 0.1138 0.0445 0.3406 0.045 Uiso 1 1 calc R . .
C22 C 0.1418(4) -0.0351(5) 0.4100(3) 0.0494(16) Uani 1 1 d U . .
H22 H 0.1097 0.0147 0.4440 0.059 Uiso 1 1 calc R E 1
H22A H 0.1986 -0.0821 0.4176 0.059 Uiso 1 1 calc R E 1
C23 C 0.0763(5) -0.0711(5) 0.4113(4) 0.074(3) Uani 1 1 d U F 1
H23 H 0.0512 -0.0813 0.4544 0.089 Uiso 1 1 calc R F 1
H23A H 0.0227 -0.0261 0.3994 0.089 Uiso 1 1 calc R F 1
C24 C 0.1259(7) -0.1577(7) 0.3669(6) 0.056(3) Uani 0.70 1 d PU F 1
H24 H 0.1778 -0.2029 0.3800 0.067 Uiso 1 1 calc R F 1
H24A H 0.1535 -0.1478 0.3243 0.067 Uiso 1 1 calc R F 1
C25 C 0.0608(8) -0.1951(7) 0.3643(6) 0.066(3) Uani 0.70 1 d PU F 1
H25 H 0.0071 -0.1491 0.3532 0.079 Uiso 1 1 calc R F 1
H25A H 0.0965 -0.2461 0.3309 0.079 Uiso 1 1 calc R F 1
C26 C 0.0258(10) -0.2227(11) 0.4226(9) 0.107(6) Uani 0.70 1 d PU F 1
H26 H 0.0754 -0.2798 0.4273 0.160 Uiso 1 1 calc R F 1
H26A H -0.0274 -0.2284 0.4224 0.160 Uiso 1 1 calc R F 1
H26B H 0.0056 -0.1787 0.4575 0.160 Uiso 1 1 calc R F 1
C27 C 0.4040(4) 0.5598(3) 0.2344(2) 0.0338(13) Uani 1 1 d . . .
H27 H 0.3636 0.5376 0.2358 0.041 Uiso 1 1 calc R . .
C28 C 0.3654(4) 0.6454(3) 0.2583(2) 0.0374(13) Uani 1 1 d . . .
H28 H 0.2993 0.6821 0.2748 0.045 Uiso 1 1 calc R . .
C29 C 0.4238(4) 0.6798(3) 0.2584(2) 0.0335(13) Uani 1 1 d . . .
H29 H 0.3977 0.7384 0.2772 0.040 Uiso 1 1 calc R . .
C30 C 0.5178(4) 0.6275(3) 0.2313(2) 0.0325(12) Uani 1 1 d . . .
H30 H 0.5564 0.6512 0.2314 0.039 Uiso 1 1 calc R . .
C31 C 0.5614(4) 0.5393(3) 0.2027(2) 0.0252(11) Uani 1 1 d . . .
C32 C 0.6591(4) 0.4847(3) 0.1713(2) 0.0277(11) Uani 1 1 d . . .
C33 C 0.6975(4) 0.3946(3) 0.1485(2) 0.0233(11) Uani 1 1 d . . .
C34 C 0.7964(3) 0.3403(3) 0.1228(2) 0.0265(11) Uani 1 1 d . . .
C35 C 0.8364(3) 0.2569(3) 0.0876(2) 0.0269(11) Uani 1 1 d . . .
C36 C 0.9334(3) 0.2059(4) 0.0495(3) 0.0359(13) Uani 1 1 d . . .
H36 H 0.9756 0.2235 0.0528 0.043 Uiso 1 1 calc R . .
C37 C 0.9664(4) 0.1337(4) 0.0092(3) 0.0419(14) Uani 1 1 d . . .
H37 H 1.0308 0.1018 -0.0152 0.050 Uiso 1 1 calc R . .
C38 C 0.9061(4) 0.1054(4) 0.0031(2) 0.0354(13) Uani 1 1 d . . .
H38 H 0.9295 0.0556 -0.0262 0.042 Uiso 1 1 calc R . .
C39 C 0.8126(4) 0.1504(3) 0.0399(2) 0.0286(11) Uani 1 1 d . . .
H39 H 0.7719 0.1313 0.0356 0.034 Uiso 1 1 calc R . .
C40 C 0.7768(3) 0.2245(3) 0.0839(2) 0.0195(10) Uani 1 1 d . . .
C41 C 0.6794(3) 0.2709(3) 0.1230(2) 0.0178(9) Uani 1 1 d . . .
C42 C 0.6385(3) 0.3573(3) 0.15239(19) 0.0173(9) Uani 1 1 d . . .
C43 C 0.5400(3) 0.4131(3) 0.18449(19) 0.0179(9) Uani 1 1 d . . .
C44 C 0.5009(3) 0.5030(3) 0.2077(2) 0.0224(10) Uani 1 1 d . . .
C45 C 0.7206(4) 0.5216(4) 0.1591(3) 0.0452(16) Uani 1 1 d . G .
C46 C 0.8573(4) 0.3724(4) 0.1297(3) 0.0391(14) Uani 1 1 d . G .
C47 C 0.8788(9) 0.5030(9) 0.1241(7) 0.042(3) Uiso 0.50 1 d PU G 1
H47 H 0.9424 0.4578 0.0976 0.050 Uiso 1 1 calc R G 1
H47A H 0.8542 0.5531 0.1005 0.050 Uiso 1 1 calc R G 1
C48 C 0.8815(9) 0.5337(9) 0.1831(6) 0.049(3) Uiso 0.50 1 d PU G 1
H48 H 0.9019 0.4842 0.2080 0.059 Uiso 1 1 calc R G 1
H48A H 0.8184 0.5813 0.2083 0.059 Uiso 1 1 calc R G 1
C49 C 0.9513(10) 0.5686(10) 0.1666(8) 0.070(4) Uiso 0.50 1 d PU G 1
H49 H 0.9622 0.5746 0.2060 0.084 Uiso 1 1 calc R G 1
H49A H 1.0111 0.5199 0.1385 0.084 Uiso 1 1 calc R G 1
C50 C 0.9399(14) 0.6402(15) 0.1417(9) 0.109(8) Uiso 0.50 1 d PDU G 1
H50 H 0.9156 0.6842 0.1783 0.131 Uiso 1 1 calc R G 1
H50A H 0.8858 0.6573 0.1277 0.131 Uiso 1 1 calc R G 1
C51 C 1.0039(15) 0.6666(14) 0.0889(8) 0.096(6) Uiso 0.50 1 d PDU G 1
H51 H 0.9647 0.7277 0.0817 0.115 Uiso 1 1 calc R G 1
H51A H 1.0519 0.6656 0.1040 0.115 Uiso 1 1 calc R G 1
C52 C 1.0497(15) 0.6093(14) 0.0309(8) 0.139(9) Uiso 0.50 1 d PDU G 1
H52 H 1.0028 0.6080 0.0165 0.209 Uiso 1 1 calc RD G 1
H52A H 1.0930 0.5496 0.0369 0.209 Uiso 1 1 calc R G 1
H52B H 1.0845 0.6313 -0.0003 0.209 Uiso 1 1 calc R G 1
C53 C 0.5643(4) 0.3010(3) 0.4784(2) 0.0262(11) Uani 1 1 d . . .
C54 C 0.5387(4) 0.2396(3) 0.5050(2) 0.0328(12) Uani 1 1 d . . .
H54 H 0.5139 0.2159 0.4842 0.039 Uiso 1 1 calc R . .
C55 C 0.5496(5) 0.2141(4) 0.5613(3) 0.0447(16) Uani 1 1 d . . .
H55 H 0.5329 0.1723 0.5793 0.054 Uiso 1 1 calc R . .
C56 C 0.5846(5) 0.2490(4) 0.5912(3) 0.0529(18) Uani 1 1 d . . .
H56 H 0.5914 0.2314 0.6302 0.064 Uiso 1 1 calc R . .
C57 C 0.6107(5) 0.3100(4) 0.5656(3) 0.0467(16) Uani 1 1 d . . .
H57 H 0.6368 0.3325 0.5861 0.056 Uiso 1 1 calc R . .
C58 C 0.5977(4) 0.3364(4) 0.5104(2) 0.0337(12) Uani 1 1 d . . .
H58 H 0.6120 0.3801 0.4935 0.040 Uiso 1 1 calc R . .
C59 C 0.4269(4) 0.4237(3) 0.4265(2) 0.0260(11) Uani 1 1 d . . .
C60 C 0.3678(4) 0.4482(4) 0.4886(2) 0.0336(12) Uani 1 1 d . . .
H60 H 0.3899 0.4158 0.5200 0.040 Uiso 1 1 calc R . .
C61 C 0.2776(4) 0.5189(4) 0.5048(3) 0.0429(15) Uani 1 1 d . . .
H61 H 0.2389 0.5366 0.5475 0.052 Uiso 1 1 calc R . .
C62 C 0.2431(4) 0.5643(4) 0.4591(3) 0.0474(16) Uani 1 1 d . . .
H62 H 0.1804 0.6119 0.4704 0.057 Uiso 1 1 calc R . .
C63 C 0.3015(4) 0.5396(4) 0.3957(3) 0.0420(14) Uani 1 1 d . . .
H63 H 0.2788 0.5703 0.3639 0.050 Uiso 1 1 calc R . .
C64 C 0.3924(4) 0.4698(3) 0.3810(2) 0.0306(12) Uani 1 1 d . . .
H64 H 0.4322 0.4530 0.3386 0.037 Uiso 1 1 calc R . .
C65 C 0.6164(4) 0.3788(3) 0.3657(2) 0.0277(11) Uani 1 1 d . . .
C66 C 0.5889(4) 0.4661(4) 0.3847(2) 0.0378(14) Uani 1 1 d . . .
H66 H 0.5323 0.5008 0.4182 0.045 Uiso 1 1 calc R . .
C67 C 0.6428(5) 0.5013(4) 0.3555(3) 0.0548(19) Uani 1 1 d . . .
H67 H 0.6219 0.5614 0.3672 0.066 Uiso 1 1 calc R . .
C68 C 0.7277(5) 0.4500(5) 0.3090(3) 0.0530(18) Uani 1 1 d . . .
H68 H 0.7672 0.4733 0.2904 0.064 Uiso 1 1 calc R . .
C69 C 0.7542(5) 0.3649(5) 0.2900(3) 0.0506(17) Uani 1 1 d . . .
H69 H 0.8115 0.3298 0.2572 0.061 Uiso 1 1 calc R . .
C70 C 0.6992(4) 0.3301(4) 0.3178(2) 0.0337(12) Uani 1 1 d . . .
H70 H 0.7185 0.2712 0.3038 0.040 Uiso 1 1 calc R . .
C71 C 0.7087(3) 0.0282(3) 0.4074(2) 0.0241(10) Uani 1 1 d . . .
C72 C 0.6340(4) 0.0144(4) 0.4150(2) 0.0328(12) Uani 1 1 d . . .
H72 H 0.5925 0.0446 0.3922 0.039 Uiso 1 1 calc R . .
C73 C 0.6189(4) -0.0421(4) 0.4547(3) 0.0446(15) Uani 1 1 d . . .
H73 H 0.5680 -0.0510 0.4589 0.054 Uiso 1 1 calc R . .
C74 C 0.6789(5) -0.0856(4) 0.4883(3) 0.0478(16) Uani 1 1 d . . .
H74 H 0.6688 -0.1240 0.5163 0.057 Uiso 1 1 calc R . .
C75 C 0.7531(4) -0.0731(4) 0.4811(3) 0.0447(15) Uani 1 1 d . . .
H75 H 0.7943 -0.1032 0.5040 0.054 Uiso 1 1 calc R . .
C76 C 0.7684(4) -0.0167(4) 0.4405(2) 0.0354(13) Uani 1 1 d . . .
H76 H 0.8203 -0.0092 0.4355 0.042 Uiso 1 1 calc R . .
C77 C 0.8001(4) 0.1306(4) 0.3747(3) 0.0326(12) Uani 1 1 d . . .
C78 C 0.7820(4) 0.1552(4) 0.4375(3) 0.0412(14) Uani 1 1 d . . .
H78 H 0.7335 0.1524 0.4695 0.049 Uiso 1 1 calc R . .
C79 C 0.8371(5) 0.1843(5) 0.4527(4) 0.060(2) Uani 1 1 d . . .
H79 H 0.8254 0.1998 0.4954 0.072 Uiso 1 1 calc R . .
C80 C 0.9043(5) 0.1907(5) 0.4094(4) 0.063(2) Uani 1 1 d . . .
H80 H 0.9377 0.2133 0.4212 0.076 Uiso 1 1 calc R . .
C81 C 0.9261(4) 0.1642(5) 0.3465(4) 0.0570(19) Uani 1 1 d . . .
H81 H 0.9767 0.1653 0.3157 0.068 Uiso 1 1 calc R . .
C82 C 0.8734(4) 0.1361(4) 0.3294(3) 0.0501(17) Uani 1 1 d . . .
H82 H 0.8867 0.1204 0.2864 0.060 Uiso 1 1 calc R . .
C83 C 0.8046(3) 0.0277(4) 0.2790(2) 0.0330(12) Uani 1 1 d . . .
C84 C 0.8090(4) 0.0644(4) 0.2225(3) 0.0449(15) Uani 1 1 d . . .
H84 H 0.7709 0.1260 0.2227 0.054 Uiso 1 1 calc R . .
C85 C 0.8705(5) 0.0086(5) 0.1659(3) 0.060(2) Uani 1 1 d . . .
H85 H 0.8744 0.0329 0.1276 0.072 Uiso 1 1 calc R . .
C86 C 0.9254(5) -0.0811(6) 0.1654(3) 0.072(2) Uani 1 1 d . . .
H86 H 0.9675 -0.1186 0.1271 0.086 Uiso 1 1 calc R . .
C87 C 0.9182(5) -0.1155(5) 0.2209(3) 0.072(2) Uani 1 1 d . . .
H87 H 0.9543 -0.1775 0.2203 0.087 Uiso 1 1 calc R . .
C88 C 0.8598(4) -0.0623(4) 0.2780(3) 0.0492(17) Uani 1 1 d . . .
H88 H 0.8578 -0.0875 0.3159 0.059 Uiso 1 1 calc R . .
C89 C 0.3384(4) 0.4807(3) 0.0751(2) 0.0301(12) Uani 1 1 d . . .
C90 C 0.4040(5) 0.5036(5) 0.0789(3) 0.060(2) Uani 1 1 d . . .
H90 H 0.4475 0.4689 0.0993 0.072 Uiso 1 1 calc R . .
C91 C 0.4062(6) 0.5752(5) 0.0535(4) 0.077(3) Uani 1 1 d . . .
H91 H 0.4507 0.5897 0.0568 0.092 Uiso 1 1 calc R . .
C92 C 0.3442(6) 0.6261(5) 0.0233(4) 0.077(3) Uani 1 1 d . . .
H92 H 0.3422 0.6782 0.0084 0.093 Uiso 1 1 calc R . .
C93 C 0.2859(6) 0.6001(5) 0.0152(4) 0.064(2) Uani 1 1 d . . .
H93 H 0.2486 0.6302 -0.0102 0.076 Uiso 1 1 calc R . .
C94 C 0.2795(5) 0.5310(4) 0.0430(3) 0.0500(17) Uani 1 1 d . . .
H94 H 0.2338 0.5181 0.0398 0.060 Uiso 1 1 calc R . .
C95 C 0.2512(3) 0.4440(3) 0.1937(2) 0.0234(10) Uani 1 1 d . . .
C96 C 0.2513(4) 0.3941(4) 0.2425(2) 0.0334(12) Uani 1 1 d . . .
H96 H 0.2950 0.3326 0.2344 0.040 Uiso 1 1 calc R . .
C97 C 0.1908(4) 0.4303(4) 0.3018(3) 0.0441(15) Uani 1 1 d . . .
H97 H 0.1915 0.3945 0.3343 0.053 Uiso 1 1 calc R . .
C98 C 0.1280(5) 0.5206(5) 0.3136(3) 0.0579(19) Uani 1 1 d . . .
H98 H 0.0854 0.5473 0.3546 0.069 Uiso 1 1 calc R . .
C99 C 0.1278(5) 0.5704(4) 0.2667(4) 0.071(2) Uani 1 1 d . . .
H99 H 0.0850 0.6322 0.2752 0.085 Uiso 1 1 calc R . .
C100 C 0.1891(5) 0.5328(4) 0.2060(3) 0.0518(17) Uani 1 1 d . . .
H100 H 0.1876 0.5686 0.1734 0.062 Uiso 1 1 calc R . .
C101 C 0.2686(3) 0.3614(3) 0.0794(2) 0.0282(11) Uani 1 1 d . . .
C102 C 0.2949(4) 0.3457(4) 0.0153(3) 0.0366(13) Uani 1 1 d . . .
H102 H 0.3455 0.3520 -0.0106 0.044 Uiso 1 1 calc R . .
C103 C 0.2476(5) 0.3205(4) -0.0117(3) 0.0484(16) Uani 1 1 d . . .
H103 H 0.2676 0.3080 -0.0559 0.058 Uiso 1 1 calc R . .
C104 C 0.1746(4) 0.3136(4) 0.0236(3) 0.0497(18) Uani 1 1 d . . .
H104 H 0.1416 0.2987 0.0043 0.060 Uiso 1 1 calc R . .
C105 C 0.1468(4) 0.3279(4) 0.0878(3) 0.0454(16) Uani 1 1 d . . .
H105 H 0.0961 0.3211 0.1127 0.054 Uiso 1 1 calc R . .
C106 C 0.1934(4) 0.3524(4) 0.1164(3) 0.0352(13) Uani 1 1 d . . .
H106 H 0.1741 0.3629 0.1606 0.042 Uiso 1 1 calc R . .
C107 C 0.5172(3) 0.1707(3) -0.0195(2) 0.0237(10) Uani 1 1 d . . .
C108 C 0.5274(4) 0.2384(4) -0.0463(2) 0.0314(12) Uani 1 1 d . . .
H108 H 0.5239 0.2824 -0.0209 0.038 Uiso 1 1 calc R . .
C109 C 0.5426(5) 0.2436(4) -0.1092(3) 0.0477(16) Uani 1 1 d . . .
H109 H 0.5481 0.2915 -0.1268 0.057 Uiso 1 1 calc R . .
C110 C 0.5498(4) 0.1787(4) -0.1463(2) 0.0444(15) Uani 1 1 d . . .
H110 H 0.5599 0.1822 -0.1897 0.053 Uiso 1 1 calc R . .
C111 C 0.5424(4) 0.1098(4) -0.1217(2) 0.0384(14) Uani 1 1 d . . .
H111 H 0.5480 0.0653 -0.1480 0.046 Uiso 1 1 calc R . .
C112 C 0.5267(4) 0.1037(3) -0.0578(2) 0.0318(12) Uani 1 1 d . . .
H112 H 0.5224 0.0551 -0.0406 0.038 Uiso 1 1 calc R . .
C113 C 0.6065(4) 0.0603(3) 0.0614(2) 0.0255(11) Uani 1 1 d . . .
C114 C 0.6052(4) 0.0050(4) 0.1067(3) 0.0435(15) Uani 1 1 d . . .
H114 H 0.5482 0.0195 0.1389 0.052 Uiso 1 1 calc R . .
C115 C 0.6876(6) -0.0719(4) 0.1052(4) 0.064(2) Uani 1 1 d . . .
H115 H 0.6874 -0.1097 0.1363 0.077 Uiso 1 1 calc R . .
C116 C 0.7698(5) -0.0922(4) 0.0573(4) 0.059(2) Uani 1 1 d . . .
H116 H 0.8261 -0.1445 0.0558 0.071 Uiso 1 1 calc R . .
C117 C 0.7714(4) -0.0391(4) 0.0125(3) 0.0518(18) Uani 1 1 d . . .
H117 H 0.8286 -0.0552 -0.0200 0.062 Uiso 1 1 calc R . .
C118 C 0.6912(4) 0.0381(4) 0.0135(3) 0.0399(14) Uani 1 1 d . . .
H118 H 0.6931 0.0755 -0.0176 0.048 Uiso 1 1 calc R . .
C119 C 0.4044(4) 0.1487(3) 0.1031(2) 0.0272(11) Uani 1 1 d . . .
C120 C 0.3543(3) 0.1325(3) 0.0734(2) 0.0281(11) Uani 1 1 d . . .
H120 H 0.3711 0.1282 0.0292 0.034 Uiso 1 1 calc R . .
C121 C 0.2795(4) 0.1226(4) 0.1086(3) 0.0389(13) Uani 1 1 d . . .
H121 H 0.2447 0.1124 0.0882 0.047 Uiso 1 1 calc R . .
C122 C 0.2554(4) 0.1277(4) 0.1726(3) 0.0421(14) Uani 1 1 d . . .
H122 H 0.2052 0.1193 0.1963 0.051 Uiso 1 1 calc R . .
C123 C 0.3050(4) 0.1450(4) 0.2022(3) 0.0353(13) Uani 1 1 d . . .
H123 H 0.2880 0.1496 0.2465 0.042 Uiso 1 1 calc R . .
C124 C 0.3791(4) 0.1557(3) 0.1675(2) 0.0284(11) Uani 1 1 d . . .
H124 H 0.4127 0.1678 0.1880 0.034 Uiso 1 1 calc R . .
C125 C 0.7603(7) 0.7277(7) 0.3890(5) 0.113(4) Uiso 1 1 d . A 1
H125 H 0.7564 0.7304 0.4334 0.136 Uiso 1 1 calc R A 1
H126 H 0.7103 0.7851 0.3837 0.136 Uiso 1 1 calc R A 1
C126 C 0.0420(6) 0.3322(5) 0.3177(4) 0.075(2) Uiso 1 1 d . B 1
H127 H 0.0549 0.2815 0.3417 0.090 Uiso 1 1 calc R B 1
H128 H 0.0990 0.3372 0.3030 0.090 Uiso 1 1 calc R B 1
C127 C 0.0895(10) 0.0051(9) 0.1797(8) 0.101(5) Uiso 0.60 1 d PD C 1
H129 H 0.0629 -0.0236 0.1625 0.122 Uiso 0.60 1 calc PR C 1
H130 H 0.0611 0.0121 0.2256 0.122 Uiso 0.60 1 calc PR C 1
C128 C 0.099(2) -0.1537(19) 0.3957(12) 0.055(8) Uiso 0.30 1 d P H 2
C129 C 0.019(4) -0.170(3) 0.422(2) 0.124(15) Uiso 0.30 1 d P H 2
C130 C 0.063(3) -0.266(3) 0.3740(18) 0.101(12) Uiso 0.30 1 d P H 2
C131 C 0.8799(10) 0.4943(9) 0.1527(7) 0.049(3) Uiso 0.50 1 d P G 2
C132 C 0.9186(11) 0.5090(10) 0.0878(7) 0.064(4) Uiso 0.50 1 d P G 2
C133 C 0.9763(12) 0.5577(11) 0.0878(8) 0.073(4) Uiso 0.50 1 d P G 2
C134 C 0.9077(11) 0.6576(11) 0.1249(7) 0.056(4) Uiso 0.50 1 d P G 2
C135 C 0.9541(18) 0.7117(16) 0.1182(12) 0.113(8) Uiso 0.50 1 d P G 2
C136 C 1.028(2) 0.671(2) 0.1381(15) 0.165(11) Uiso 0.50 1 d P G 2
C137 C 0.1887(16) -0.1518(13) 0.1552(9) 0.080(6) Uiso 0.40 1 d PDU D 2
H137 H 0.1272 -0.0966 0.1670 0.096 Uiso 0.40 1 calc PR D 2
H138 H 0.2296 -0.1430 0.1727 0.096 Uiso 0.40 1 calc PR D 2
Pd1 Pd 0.57880(2) 0.20572(2) 0.344313(14) 0.01702(13) Uani 1 1 d . . .
Pd2 Pd 0.52673(2) 0.238933(19) 0.233321(13) 0.01469(13) Uani 1 1 d . . .
Pd3 Pd 0.48110(2) 0.28539(2) 0.118744(14) 0.01613(13) Uani 1 1 d . . .
S1 S 0.42804(7) 0.27992(7) 0.33612(5) 0.0161(2) Uani 1 1 d . . .
S2 S 0.59555(8) 0.10292(7) 0.26963(5) 0.0179(2) Uani 1 1 d . . .
S3 S 0.62945(7) 0.20407(7) 0.12979(5) 0.0167(2) Uani 1 1 d . . .
S4 S 0.45819(8) 0.37906(7) 0.20093(5) 0.0169(2) Uani 1 1 d . . .
P1 P 0.54586(9) 0.32987(8) 0.40407(5) 0.0213(3) Uani 1 1 d . . .
P2 P 0.72598(9) 0.10097(8) 0.35191(6) 0.0236(3) Uani 1 1 d . . .
P3 P 0.33321(8) 0.39008(8) 0.11501(5) 0.0210(3) Uani 1 1 d . . .
P4 P 0.50294(9) 0.16493(8) 0.06250(5) 0.0201(3) Uani 1 1 d . . .
N1 N 0.2349(3) 0.0273(3) 0.34575(19) 0.0273(10) Uani 1 1 d . . .
N2 N 0.8151(4) 0.4642(3) 0.1424(3) 0.0605(17) Uani 1 1 d . . .

loop_
_atom_site_aniso_label
_atom_site_aniso_U_11
_atom_site_aniso_U_22
_atom_site_aniso_U_33
_atom_site_aniso_U_23
_atom_site_aniso_U_13
_atom_site_aniso_U_12
O1 0.043(2) 0.034(2) 0.049(2) -0.0029(17) -0.0140(18) -0.0288(19)
O2 0.031(2) 0.037(2) 0.089(3) 0.001(2) -0.020(2) -0.023(2)
O3 0.060(3) 0.043(3) 0.146(5) -0.001(3) -0.030(3) -0.041(3)
O4 0.029(2) 0.055(3) 0.090(3) 0.001(2) -0.027(2) -0.028(2)
C1 0.029(3) 0.022(3) 0.050(3) 0.003(2) -0.016(2) -0.009(2)
C2 0.038(3) 0.022(3) 0.063(4) -0.004(3) -0.015(3) -0.009(3)
C3 0.053(4) 0.008(3) 0.058(4) -0.001(2) -0.024(3) -0.006(3)
C4 0.052(4) 0.014(3) 0.050(3) 0.008(2) -0.023(3) -0.023(3)
C5 0.033(3) 0.018(3) 0.024(2) 0.0027(18) -0.013(2) -0.014(2)
C6 0.034(3) 0.022(3) 0.019(2) 0.0057(17) -0.011(2) -0.018(2)
C7 0.022(2) 0.017(2) 0.019(2) 0.0021(17) -0.0099(18) -0.013(2)
C8 0.027(3) 0.031(3) 0.024(2) 0.0065(19) -0.010(2) -0.022(2)
C9 0.023(2) 0.026(3) 0.024(2) 0.0055(19) -0.0068(19) -0.017(2)
C10 0.024(3) 0.029(3) 0.042(3) -0.001(2) -0.006(2) -0.015(2)
C11 0.022(3) 0.035(3) 0.043(3) -0.014(2) 0.003(2) -0.013(2)
C12 0.027(3) 0.031(3) 0.041(3) -0.015(2) 0.008(2) -0.012(2)
C13 0.028(3) 0.026(3) 0.027(2) -0.004(2) -0.005(2) -0.016(2)
C14 0.022(2) 0.021(3) 0.016(2) 0.0015(17) -0.0057(18) -0.012(2)
C15 0.021(2) 0.020(2) 0.020(2) 0.0017(17) -0.0114(18) -0.014(2)
C16 0.021(2) 0.016(2) 0.021(2) 0.0017(17) -0.0100(18) -0.011(2)
C17 0.025(2) 0.013(2) 0.022(2) -0.0027(16) -0.0094(19) -0.011(2)
C18 0.033(3) 0.011(2) 0.031(2) 0.0018(18) -0.016(2) -0.011(2)
C19 0.034(3) 0.024(3) 0.028(2) 0.0019(19) -0.014(2) -0.020(2)
C20 0.028(3) 0.026(3) 0.042(3) 0.006(2) -0.016(2) -0.020(2)
C21 0.034(3) 0.037(3) 0.062(4) 0.006(3) -0.025(3) -0.027(3)
C22 0.044(4) 0.060(4) 0.060(4) 0.008(3) -0.013(3) -0.041(3)
C23 0.048(4) 0.047(4) 0.134(7) 0.014(4) -0.017(5) -0.038(4)
C24 0.052(6) 0.056(6) 0.075(8) -0.007(5) 0.002(6) -0.051(5)
C25 0.075(7) 0.043(6) 0.109(9) -0.003(6) -0.035(7) -0.048(6)
C26 0.076(9) 0.085(11) 0.202(18) 0.086(12) -0.066(11) -0.065(9)
C27 0.031(3) 0.026(3) 0.041(3) -0.006(2) -0.003(2) -0.016(2)
C28 0.044(3) 0.026(3) 0.036(3) -0.003(2) -0.004(3) -0.019(3)
C29 0.052(3) 0.022(3) 0.027(3) -0.005(2) -0.010(2) -0.021(3)
C30 0.045(3) 0.030(3) 0.033(3) -0.003(2) -0.014(2) -0.025(3)
C31 0.039(3) 0.019(3) 0.031(2) 0.0035(19) -0.018(2) -0.021(2)
C32 0.034(3) 0.026(3) 0.041(3) 0.008(2) -0.022(2) -0.022(2)
C33 0.031(3) 0.023(3) 0.035(3) 0.011(2) -0.021(2) -0.022(2)
C34 0.023(2) 0.031(3) 0.037(3) 0.005(2) -0.015(2) -0.018(2)
C35 0.021(2) 0.031(3) 0.036(3) 0.008(2) -0.014(2) -0.015(2)
C36 0.019(3) 0.049(4) 0.049(3) 0.003(3) -0.012(2) -0.023(3)
C37 0.023(3) 0.043(4) 0.045(3) -0.004(3) -0.002(2) -0.012(3)
C38 0.026(3) 0.039(3) 0.035(3) -0.008(2) -0.007(2) -0.013(3)
C39 0.028(3) 0.023(3) 0.034(3) 0.000(2) -0.009(2) -0.013(2)
C40 0.016(2) 0.024(3) 0.024(2) 0.0021(18) -0.0087(18) -0.012(2)
C41 0.021(2) 0.019(2) 0.023(2) 0.0036(17) -0.0124(19) -0.014(2)
C42 0.019(2) 0.017(2) 0.020(2) 0.0028(17) -0.0098(18) -0.010(2)
C43 0.027(2) 0.019(2) 0.020(2) 0.0032(17) -0.0127(19) -0.018(2)
C44 0.027(3) 0.019(2) 0.021(2) 0.0001(17) -0.0046(19) -0.013(2)
C45 0.041(3) 0.030(3) 0.079(4) 0.002(3) -0.024(3) -0.025(3)
C46 0.032(3) 0.041(3) 0.058(4) 0.002(3) -0.021(3) -0.025(3)
C53 0.040(3) 0.032(3) 0.020(2) 0.0051(19) -0.015(2) -0.025(3)
C54 0.046(3) 0.032(3) 0.030(3) 0.002(2) -0.014(2) -0.026(3)
C55 0.073(5) 0.041(4) 0.033(3) 0.014(2) -0.018(3) -0.039(3)
C56 0.083(5) 0.057(4) 0.033(3) 0.010(3) -0.035(3) -0.037(4)
C57 0.074(4) 0.046(4) 0.046(3) 0.008(3) -0.039(3) -0.038(4)
C58 0.040(3) 0.032(3) 0.037(3) -0.001(2) -0.018(2) -0.021(3)
C59 0.033(3) 0.017(2) 0.033(3) -0.0070(19) -0.012(2) -0.015(2)
C60 0.037(3) 0.033(3) 0.032(3) -0.004(2) -0.012(2) -0.018(3)
C61 0.037(3) 0.044(4) 0.042(3) -0.014(3) -0.006(3) -0.018(3)
C62 0.030(3) 0.030(3) 0.067(4) -0.008(3) -0.006(3) -0.009(3)
C63 0.046(3) 0.028(3) 0.055(4) 0.006(3) -0.026(3) -0.016(3)
C64 0.032(3) 0.032(3) 0.034(3) 0.001(2) -0.012(2) -0.020(2)
C65 0.038(3) 0.038(3) 0.028(2) 0.011(2) -0.020(2) -0.030(3)
C66 0.054(4) 0.039(3) 0.031(3) -0.004(2) -0.008(3) -0.033(3)
C67 0.102(6) 0.058(4) 0.046(4) 0.008(3) -0.029(4) -0.069(4)
C68 0.075(5) 0.076(5) 0.041(3) 0.016(3) -0.016(3) -0.065(4)
C69 0.046(4) 0.068(5) 0.046(4) 0.007(3) -0.006(3) -0.040(4)
C70 0.037(3) 0.030(3) 0.032(3) 0.007(2) -0.011(2) -0.017(3)
C71 0.025(2) 0.023(3) 0.023(2) 0.0035(19) -0.006(2) -0.013(2)
C72 0.035(3) 0.040(3) 0.030(3) 0.009(2) -0.015(2) -0.022(3)
C73 0.054(4) 0.048(4) 0.055(4) 0.026(3) -0.027(3) -0.039(3)
C74 0.056(4) 0.051(4) 0.048(4) 0.027(3) -0.020(3) -0.035(3)
C75 0.047(4) 0.048(4) 0.039(3) 0.020(3) -0.024(3) -0.020(3)
C76 0.026(3) 0.046(4) 0.033(3) 0.014(2) -0.012(2) -0.016(3)
C77 0.033(3) 0.034(3) 0.047(3) 0.015(2) -0.025(3) -0.023(3)
C78 0.035(3) 0.041(4) 0.063(4) 0.005(3) -0.027(3) -0.023(3)
C79 0.045(4) 0.069(5) 0.083(5) -0.003(4) -0.037(4) -0.031(4)
C80 0.048(4) 0.058(5) 0.107(6) 0.016(4) -0.042(4) -0.034(4)
C81 0.036(3) 0.059(5) 0.097(6) 0.030(4) -0.031(4) -0.036(3)
C82 0.033(3) 0.056(4) 0.077(5) 0.025(3) -0.031(3) -0.028(3)
C83 0.021(3) 0.045(3) 0.030(3) 0.004(2) -0.009(2) -0.014(3)
C84 0.037(3) 0.058(4) 0.035(3) 0.016(3) -0.015(3) -0.020(3)
C85 0.046(4) 0.081(6) 0.031(3) 0.011(3) -0.010(3) -0.018(4)
C86 0.056(5) 0.083(6) 0.040(4) -0.009(4) -0.003(3) -0.016(4)
C87 0.065(5) 0.053(5) 0.049(4) -0.005(3) -0.008(4) 0.002(4)
C88 0.042(4) 0.044(4) 0.036(3) -0.002(3) -0.006(3) -0.006(3)
C89 0.040(3) 0.034(3) 0.031(3) 0.015(2) -0.021(2) -0.024(3)
C90 0.083(5) 0.079(5) 0.075(5) 0.051(4) -0.062(4) -0.066(5)
C91 0.120(7) 0.086(6) 0.102(6) 0.063(5) -0.083(6) -0.084(6)
C92 0.115(7) 0.071(5) 0.118(7) 0.071(5) -0.088(6) -0.074(5)
C93 0.087(6) 0.052(5) 0.091(6) 0.046(4) -0.066(5) -0.044(4)
C94 0.064(4) 0.050(4) 0.070(4) 0.031(3) -0.049(4) -0.040(4)
C95 0.017(2) 0.023(3) 0.032(3) -0.0018(19) -0.008(2) -0.011(2)
C96 0.029(3) 0.033(3) 0.040(3) 0.008(2) -0.015(2) -0.015(3)
C97 0.029(3) 0.058(4) 0.043(3) 0.014(3) -0.010(3) -0.022(3)
C98 0.047(4) 0.061(5) 0.043(4) -0.014(3) 0.005(3) -0.022(4)
C99 0.068(5) 0.028(4) 0.064(5) -0.010(3) 0.017(4) -0.008(3)
C100 0.053(4) 0.035(4) 0.053(4) 0.009(3) -0.009(3) -0.017(3)
C101 0.022(2) 0.019(3) 0.046(3) 0.003(2) -0.018(2) -0.008(2)
C102 0.037(3) 0.036(3) 0.043(3) 0.003(2) -0.026(3) -0.016(3)
C103 0.058(4) 0.045(4) 0.056(4) 0.002(3) -0.041(3) -0.022(3)
C104 0.042(4) 0.037(4) 0.083(5) -0.008(3) -0.041(4) -0.016(3)
C105 0.033(3) 0.046(4) 0.070(4) 0.003(3) -0.026(3) -0.024(3)
C106 0.030(3) 0.033(3) 0.051(3) 0.004(2) -0.022(3) -0.017(3)
C107 0.025(2) 0.023(3) 0.024(2) -0.0014(19) -0.009(2) -0.012(2)
C108 0.043(3) 0.035(3) 0.024(2) 0.000(2) -0.009(2) -0.026(3)
C109 0.070(4) 0.059(4) 0.032(3) 0.008(3) -0.021(3) -0.043(4)
C110 0.061(4) 0.048(4) 0.026(3) 0.000(2) -0.015(3) -0.028(3)
C111 0.056(4) 0.037(3) 0.027(3) -0.006(2) -0.021(2) -0.022(3)
C112 0.044(3) 0.029(3) 0.025(2) -0.003(2) -0.012(2) -0.020(3)
C113 0.032(3) 0.022(3) 0.032(3) -0.004(2) -0.018(2) -0.015(2)
C114 0.047(4) 0.023(3) 0.059(4) 0.008(3) -0.031(3) -0.009(3)
C115 0.079(5) 0.037(4) 0.073(5) 0.014(3) -0.047(4) -0.016(4)
C116 0.053(4) 0.023(3) 0.085(5) -0.013(3) -0.045(4) 0.007(3)
C117 0.031(3) 0.047(4) 0.073(4) -0.016(3) -0.031(3) -0.007(3)
C118 0.035(3) 0.036(3) 0.047(3) -0.007(3) -0.018(3) -0.013(3)
C119 0.034(3) 0.016(3) 0.039(3) 0.001(2) -0.016(2) -0.015(2)
C120 0.030(3) 0.021(3) 0.040(3) 0.000(2) -0.019(2) -0.014(2)
C121 0.040(3) 0.041(3) 0.048(3) 0.001(3) -0.020(3) -0.026(3)
C122 0.040(3) 0.049(4) 0.054(4) 0.011(3) -0.013(3) -0.036(3)
C123 0.037(3) 0.045(4) 0.035(3) 0.008(2) -0.013(2) -0.028(3)
C124 0.036(3) 0.031(3) 0.033(3) 0.006(2) -0.019(2) -0.024(2)
Pd1 0.0186(2) 0.0172(2) 0.0204(2) 0.00097(14) -0.00973(15) -0.01083(17)
Pd2 0.0168(2) 0.0136(2) 0.0180(2) 0.00016(14) -0.00723(16) -0.00990(17)
Pd3 0.0178(2) 0.0170(2) 0.0190(2) -0.00024(14) -0.00893(15) -0.01084(17)
S1 0.0168(5) 0.0137(6) 0.0211(5) -0.0017(4) -0.0070(4) -0.0093(5)
S2 0.0189(5) 0.0128(6) 0.0235(5) -0.0009(4) -0.0072(4) -0.0087(5)
S3 0.0171(6) 0.0158(6) 0.0207(5) -0.0021(4) -0.0068(4) -0.0102(5)
S4 0.0185(5) 0.0144(6) 0.0221(5) -0.0010(4) -0.0084(4) -0.0103(5)
P1 0.0263(6) 0.0223(7) 0.0234(6) -0.0012(5) -0.0105(5) -0.0165(6)
P2 0.0208(6) 0.0261(7) 0.0284(6) 0.0071(5) -0.0134(5) -0.0122(6)
P3 0.0212(6) 0.0218(7) 0.0269(6) 0.0050(5) -0.0135(5) -0.0128(5)
P4 0.0262(6) 0.0195(6) 0.0217(6) -0.0017(4) -0.0118(5) -0.0142(5)
N1 0.031(2) 0.026(2) 0.039(2) 0.0015(18) -0.0155(19) -0.022(2)
N2 0.037(3) 0.037(3) 0.123(5) -0.008(3) -0.034(3) -0.025(3)

loop_
_atom_type_symbol
_atom_type_description
_atom_type_scat_dispersion_real
_atom_type_scat_dispersion_imag
_atom_type_scat_source
C C 0.0181 0.0091 'International Tables Vol C Tables 4.2.6.8 and 6.1.1.4'
H H 0.0000 0.0000 'International Tables Vol C Tables 4.2.6.8 and 6.1.1.4'
N N 0.0311 0.0180 'International Tables Vol C Tables 4.2.6.8 and 6.1.1.4'
O O 0.0492 0.0322 'International Tables Vol C Tables 4.2.6.8 and 6.1.1.4'
P P 0.2955 0.4335 'International Tables Vol C Tables 4.2.6.8 and 6.1.1.4'
Pd Pd 0.1215 3.9337 'International Tables Vol C Tables 4.2.6.8 and 6.1.1.4'
S S 0.3331 0.5567 'International Tables Vol C Tables 4.2.6.8 and 6.1.1.4'
Cl Cl 0.3639 0.7018 'International Tables Vol C Tables 4.2.6.8 and 6.1.1.4'

loop_
_geom_angle_atom_site_label_1
_geom_angle_atom_site_label_2
_geom_angle_atom_site_label_3
_geom_angle
C2 C1 C18 122.7(5)
C1 C2 C3 118.6(5)
C4 C3 C2 121.4(5)
C3 C4 C5 120.8(5)
C18 C5 C6 119.8(4)
C18 C5 C4 117.4(5)
C6 C5 C4 122.8(5)
C7 C6 C5 119.8(4)
C7 C6 C19 119.9(4)
C5 C6 C19 120.3(4)
C6 C7 C8 121.2(4)
C6 C7 C16 120.0(4)
C8 C7 C16 118.4(4)
C7 C8 C20 119.0(4)
C7 C8 C9 120.8(4)
C20 C8 C9 120.1(4)
C14 C9 C10 117.8(4)
C14 C9 C8 118.8(4)
C10 C9 C8 123.3(4)
C11 C10 C9 121.0(5)
C10 C11 C12 121.8(5)
C13 C12 C11 118.1(5)
C12 C13 C14 121.1(5)
C13 C14 C9 120.2(4)
C13 C14 C15 120.5(4)
C9 C14 C15 119.4(4)
C16 C15 C14 120.4(4)
C16 C15 S1 126.7(3)
C14 C15 S1 112.8(3)
C15 C16 C17 122.8(4)
C15 C16 C7 118.7(4)
C17 C16 C7 118.5(4)
C16 C17 C18 118.8(4)
C16 C17 S2 126.6(3)
C18 C17 S2 114.6(3)
C5 C18 C1 118.9(4)
C5 C18 C17 120.6(4)
C1 C18 C17 120.5(4)
O1 C19 N1 117.9(5)
O1 C19 C6 126.5(5)
N1 C19 C6 115.6(4)
O2 C20 N1 117.3(4)
O2 C20 C8 125.2(5)
N1 C20 C8 117.5(4)
N1 C21 C22 111.5(5)
C21 C22 C23 111.7(6)
C24 C23 C22 112.7(6)
C23 C24 C25 114.8(8)
C26 C25 C24 113.5(11)
C28 C27 C44 122.8(5)
C27 C28 C29 119.9(5)
C30 C29 C28 118.8(5)
C29 C30 C31 123.5(5)
C30 C31 C32 124.6(5)
C30 C31 C44 116.7(5)
C32 C31 C44 118.7(4)
C31 C32 C33 120.6(4)
C31 C32 C45 120.2(5)
C33 C32 C45 119.1(5)
C34 C33 C32 118.6(4)
C34 C33 C42 119.9(4)
C32 C33 C42 121.6(4)
C35 C34 C33 119.9(4)
C35 C34 C46 119.9(4)
C33 C34 C46 120.1(4)
C34 C35 C40 119.3(4)
C34 C35 C36 123.6(5)
C40 C35 C36 116.7(4)
C37 C36 C35 122.2(5)
C36 C37 C38 120.7(5)
C39 C38 C37 119.7(5)
C38 C39 C40 120.8(5)
C39 C40 C35 119.6(4)
C39 C40 C41 121.0(4)
C35 C40 C41 119.3(4)
C42 C41 C40 120.0(4)
C42 C41 S3 128.5(4)
C40 C41 S3 111.4(3)
C41 C42 C43 123.9(4)
C41 C42 C33 118.9(4)
C43 C42 C33 117.1(4)
C44 C43 C42 121.6(4)
C44 C43 S4 113.5(3)
C42 C43 S4 124.9(3)
C27 C44 C43 121.9(4)
C27 C44 C31 117.9(4)
C43 C44 C31 120.2(4)
O3 C45 N2 117.1(5)
O3 C45 C32 124.8(6)
N2 C45 C32 118.1(5)
O4 C46 N2 119.8(5)
O4 C46 C34 124.6(5)
N2 C46 C34 115.5(5)
C48 C47 N2 106.9(10)
C47 C48 C49 108.8(11)
C50 C49 C48 126.5(16)
C49 C50 C51 135.8(19)
C52 C51 C50 113.4(15)
C58 C53 C54 119.0(5)
C58 C53 P1 125.4(4)
C54 C53 P1 115.6(4)
C55 C54 C53 119.8(5)
C56 C55 C54 119.8(5)
C55 C56 C57 121.5(5)
C58 C57 C56 118.3(5)
C57 C58 C53 121.6(5)
C64 C59 C60 118.8(5)
C64 C59 P1 119.8(4)
C60 C59 P1 121.3(4)
C61 C60 C59 120.7(5)
C60 C61 C62 120.3(5)
C61 C62 C63 119.9(5)
C64 C63 C62 118.5(6)
C63 C64 C59 121.8(5)
C70 C65 C66 118.3(5)
C70 C65 P1 120.4(4)
C66 C65 P1 121.3(4)
C67 C66 C65 120.4(5)
C66 C67 C68 120.3(6)
C69 C68 C67 119.2(6)
C70 C69 C68 120.7(6)
C69 C70 C65 121.1(5)
C76 C71 C72 118.3(5)
C76 C71 P2 122.9(4)
C72 C71 P2 118.7(4)
C73 C72 C71 121.6(5)
C72 C73 C74 119.2(6)
C75 C74 C73 119.9(6)
C74 C75 C76 120.6(6)
C71 C76 C75 120.5(5)
C78 C77 C82 117.8(5)
C78 C77 P2 121.0(4)
C82 C77 P2 121.0(5)
C77 C78 C79 119.0(6)
C80 C79 C78 122.3(7)
C79 C80 C81 120.1(7)
C82 C81 C80 119.6(7)
C81 C82 C77 121.1(7)
C88 C83 C84 119.9(5)
C88 C83 P2 121.5(4)
C84 C83 P2 118.6(4)
C85 C84 C83 119.1(6)
C86 C85 C84 120.6(6)
C87 C86 C85 119.2(6)
C86 C87 C88 122.0(7)
C83 C88 C87 119.2(6)
C94 C89 C90 117.1(5)
C94 C89 P3 123.8(4)
C90 C89 P3 119.0(4)
C91 C90 C89 121.2(6)
C90 C91 C92 120.4(7)
C93 C92 C91 118.5(6)
C92 C93 C94 121.6(6)
C89 C94 C93 120.7(6)
C100 C95 C96 118.5(5)
C100 C95 P3 121.8(4)
C96 C95 P3 119.7(4)
C97 C96 C95 122.3(5)
C96 C97 C98 118.6(6)
C99 C98 C97 119.9(6)
C98 C99 C100 121.2(6)
C95 C100 C99 119.5(6)
C102 C101 C106 118.8(5)
C102 C101 P3 120.4(4)
C106 C101 P3 120.8(4)
C101 C102 C103 120.2(6)
C104 C103 C102 121.1(6)
C103 C104 C105 120.4(5)
C104 C105 C106 119.9(6)
C101 C106 C105 119.6(5)
C108 C107 C112 119.0(4)
C108 C107 P4 119.1(3)
C112 C107 P4 121.6(4)
C107 C108 C109 121.4(5)
C110 C109 C108 119.3(6)
C111 C110 C109 120.8(5)
C110 C111 C112 120.5(5)
C111 C112 C107 118.9(5)
C114 C113 C118 119.7(5)
C114 C113 P4 122.9(4)
C118 C113 P4 117.4(4)
C113 C114 C115 120.2(6)
C116 C115 C114 118.8(7)
C117 C116 C115 121.4(6)
C116 C117 C118 121.1(7)
C117 C118 C113 118.9(6)
C124 C119 C120 119.8(5)
C124 C119 P4 116.0(4)
C120 C119 P4 124.1(4)
C119 C120 C121 119.8(5)
C122 C121 C120 120.5(5)
C121 C122 C123 119.5(5)
C124 C123 C122 120.2(5)
C119 C124 C123 120.1(5)
Cl1 C125 Cl2 114.0(6)
Cl4 C126 Cl3 110.8(5)
Cl5 C127 Cl6 132.9(12)
C128 C129 C130 99(3)
C132 C131 N2 99.4(12)
C131 C132 C133 109.4(12)
C132 C133 C134 111.5(13)
C135 C134 C133 114.2(15)
C136 C135 C134 110(2)
Cl7 C137 Cl8 110.9(15)
P1 Pd1 S1 91.12(4)
P1 Pd1 P2 100.58(5)
S1 Pd1 P2 166.12(4)
P1 Pd1 S2 167.14(5)
S1 Pd1 S2 79.64(4)
P2 Pd1 S2 89.85(4)
P1 Pd1 Pd2 115.49(3)
S1 Pd1 Pd2 51.27(3)
P2 Pd1 Pd2 127.39(3)
S2 Pd1 Pd2 51.67(3)
S1 Pd2 S2 81.31(4)
S1 Pd2 S4 96.96(4)
S2 Pd2 S4 177.10(3)
S1 Pd2 S3 176.37(3)
S2 Pd2 S3 100.53(4)
S4 Pd2 S3 81.07(4)
S1 Pd2 Pd1 52.52(3)
S2 Pd2 Pd1 52.95(3)
S4 Pd2 Pd1 124.16(3)
S3 Pd2 Pd1 126.25(3)
S1 Pd2 Pd3 129.29(3)
S2 Pd2 Pd3 131.48(3)
S4 Pd2 Pd3 51.38(2)
S3 Pd2 Pd3 51.51(3)
Pd1 Pd2 Pd3 174.080(14)
P4 Pd3 P3 98.60(4)
P4 Pd3 S4 161.74(5)
P3 Pd3 S4 88.96(4)
P4 Pd3 S3 92.27(4)
P3 Pd3 S3 168.91(4)
S4 Pd3 S3 81.28(4)
P4 Pd3 Pd2 111.36(3)
P3 Pd3 Pd2 124.91(3)
S4 Pd3 Pd2 51.59(3)
S3 Pd3 Pd2 51.61(3)
C15 S1 Pd2 111.50(14)
C15 S1 Pd1 109.14(16)
Pd2 S1 Pd1 76.21(3)
C17 S2 Pd2 110.14(16)
C17 S2 Pd1 111.30(14)
Pd2 S2 Pd1 75.38(3)
C41 S3 Pd3 109.60(16)
C41 S3 Pd2 106.06(15)
Pd3 S3 Pd2 76.88(3)
C43 S4 Pd3 113.84(14)
C43 S4 Pd2 106.72(16)
Pd3 S4 Pd2 77.03(3)
C53 P1 C59 103.8(2)
C53 P1 C65 108.5(2)
C59 P1 C65 102.9(2)
C53 P1 Pd1 109.89(17)
C59 P1 Pd1 117.41(15)
C65 P1 Pd1 113.58(16)
C77 P2 C83 102.9(3)
C77 P2 C71 104.5(2)
C83 P2 C71 104.3(2)
C77 P2 Pd1 123.54(18)
C83 P2 Pd1 111.80(18)
C71 P2 Pd1 108.13(16)
C101 P3 C89 104.1(2)
C101 P3 C95 104.2(2)
C89 P3 C95 103.6(2)
C101 P3 Pd3 122.24(16)
C89 P3 Pd3 110.29(18)
C95 P3 Pd3 110.66(16)
C107 P4 C113 102.8(2)
C107 P4 C119 111.4(2)
C113 P4 C119 104.4(2)
C107 P4 Pd3 116.34(16)
C113 P4 Pd3 114.56(15)
C119 P4 Pd3 106.79(15)
C20 N1 C19 126.1(4)
C20 N1 C21 116.8(4)
C19 N1 C21 116.9(4)
C45 N2 C46 124.1(5)
C45 N2 C47 117.5(7)
C46 N2 C47 117.2(7)
C45 N2 C131 120.5(7)
C46 N2 C131 113.6(7)
C47 N2 C131 25.1(6)

loop_
_geom_bond_atom_site_label_1
_geom_bond_atom_site_label_2
_geom_bond_distance
O1 C19 1.226(6)
O2 C20 1.242(6)
O3 C45 1.238(7)
O4 C46 1.226(6)
Cl1 C125 1.667(11)
Cl2 C125 1.785(11)
Cl3 C126 1.755(8)
Cl4 C126 1.742(8)
Cl5 C127 1.483(12)
Cl6 C127 1.601(13)
Cl7 C137 1.704(19)
Cl8 C137 1.785(16)
C1 C2 1.349(7)
C1 C18 1.432(7)
C2 C3 1.396(8)
C3 C4 1.365(8)
C4 C5 1.450(6)
C5 C18 1.395(7)
C5 C6 1.444(7)
C6 C7 1.410(6)
C6 C19 1.458(6)
C7 C8 1.426(6)
C7 C16 1.466(6)
C8 C20 1.444(6)
C8 C9 1.455(6)
C9 C14 1.418(6)
C9 C10 1.426(6)
C10 C11 1.360(7)
C11 C12 1.416(7)
C12 C13 1.394(7)
C13 C14 1.408(6)
C14 C15 1.444(6)
C15 C16 1.429(6)
C15 S1 1.734(5)
C16 C17 1.430(6)
C17 C18 1.452(6)
C17 S2 1.720(5)
C19 N1 1.413(6)
C20 N1 1.374(6)
C21 N1 1.464(6)
C21 C22 1.527(8)
C22 C23 1.547(8)
C23 C24 1.539(12)
C24 C25 1.580(11)
C25 C26 1.449(18)
C27 C28 1.361(7)
C27 C44 1.404(7)
C28 C29 1.417(7)
C29 C30 1.358(7)
C30 C31 1.420(6)
C31 C32 1.422(7)
C31 C44 1.452(6)
C32 C33 1.423(6)
C32 C45 1.460(7)
C33 C34 1.423(7)
C33 C42 1.448(6)
C34 C35 1.419(7)
C34 C46 1.471(7)
C35 C40 1.433(6)
C35 C36 1.440(7)
C36 C37 1.352(7)
C37 C38 1.406(8)
C38 C39 1.386(7)
C39 C40 1.414(6)
C40 C41 1.447(6)
C41 C42 1.406(6)
C41 S3 1.752(4)
C42 C43 1.437(6)
C43 C44 1.423(6)
C43 S4 1.736(4)
C45 N2 1.371(8)
C46 N2 1.400(7)
C47 C48 1.487(16)
C47 N2 1.518(13)
C48 C49 1.558(17)
C49 C50 1.31(2)
C50 C51 1.590(16)
C51 C52 1.433(16)
C53 C58 1.382(6)
C53 C54 1.406(7)
C53 P1 1.821(5)
C54 C55 1.376(7)
C55 C56 1.368(8)
C56 C57 1.399(8)
C57 C58 1.366(8)
C59 C64 1.388(7)
C59 C60 1.396(7)
C59 P1 1.822(5)
C60 C61 1.381(8)
C61 C62 1.387(9)
C62 C63 1.417(8)
C63 C64 1.384(7)
C65 C70 1.371(7)
C65 C66 1.403(7)
C65 P1 1.823(5)
C66 C67 1.362(8)
C67 C68 1.384(9)
C68 C69 1.372(9)
C69 C70 1.363(8)
C71 C76 1.376(7)
C71 C72 1.398(7)
C71 P2 1.823(5)
C72 C73 1.379(7)
C73 C74 1.387(8)
C74 C75 1.375(9)
C75 C76 1.391(8)
C77 C78 1.400(8)
C77 C82 1.413(8)
C77 P2 1.819(5)
C78 C79 1.415(8)
C79 C80 1.325(10)
C80 C81 1.395(10)
C81 C82 1.385(8)
C83 C88 1.385(8)
C83 C84 1.410(7)
C83 P2 1.819(5)
C84 C85 1.406(8)
C85 C86 1.382(10)
C86 C87 1.373(10)
C87 C88 1.391(8)
C89 C94 1.373(8)
C89 C90 1.412(8)
C89 P3 1.827(5)
C90 C91 1.374(9)
C91 C92 1.376(10)
C92 C93 1.362(9)
C93 C94 1.383(8)
C95 C100 1.368(7)
C95 C96 1.384(7)
C95 P3 1.832(5)
C96 C97 1.364(7)
C97 C98 1.388(9)
C98 C99 1.351(10)
C99 C100 1.395(9)
C101 C102 1.379(7)
C101 C106 1.398(7)
C101 P3 1.826(5)
C102 C103 1.395(7)
C103 C104 1.336(9)
C104 C105 1.378(9)
C105 C106 1.401(7)
C107 C108 1.377(7)
C107 C112 1.404(6)
C107 P4 1.807(5)
C108 C109 1.378(7)
C109 C110 1.379(7)
C110 C111 1.359(8)
C111 C112 1.402(7)
C113 C114 1.389(8)
C113 C118 1.409(7)
C113 P4 1.829(5)
C114 C115 1.396(8)
C115 C116 1.387(10)
C116 C117 1.355(10)
C117 C118 1.382(8)
C119 C124 1.382(7)
C119 C120 1.387(6)
C119 P4 1.832(5)
C120 C121 1.389(7)
C121 C122 1.377(8)
C122 C123 1.390(8)
C123 C124 1.385(7)
C128 C129 1.50(5)
C129 C130 1.72(6)
C131 C132 1.49(2)
C131 N2 1.539(15)
C132 C133 1.61(2)
C133 C134 1.63(2)
C134 C135 1.50(3)
C135 C136 1.34(3)
Pd1 P1 2.3355(11)
Pd1 S1 2.3549(11)
Pd1 P2 2.3654(13)
Pd1 S2 2.3768(10)
Pd1 Pd2 2.8817(4)
Pd2 S1 2.3147(10)
Pd2 S2 2.3363(11)
Pd2 S4 2.3514(11)
Pd2 S3 2.3533(10)
Pd2 Pd3 2.9241(4)
Pd3 P4 2.3197(11)
Pd3 P3 2.3423(12)
Pd3 S4 2.3444(10)
Pd3 S3 2.3499(11)

loop_
_geom_torsion_atom_site_label_1
_geom_torsion_atom_site_label_2
_geom_torsion_atom_site_label_3
_geom_torsion_atom_site_label_4
_geom_torsion
C18 C1 C2 C3 0.8(9)
C1 C2 C3 C4 -4.3(9)
C2 C3 C4 C5 3.4(9)
C3 C4 C5 C18 1.0(7)
C3 C4 C5 C6 -177.3(5)
C18 C5 C6 C7 -9.2(7)
C4 C5 C6 C7 169.0(4)
C18 C5 C6 C19 173.7(4)
C4 C5 C6 C19 -8.1(7)
C5 C6 C7 C8 -175.0(4)
C19 C6 C7 C8 2.2(7)
C5 C6 C7 C16 11.6(6)
C19 C6 C7 C16 -171.3(4)
C6 C7 C8 C20 -7.5(7)
C16 C7 C8 C20 166.0(4)
C6 C7 C8 C9 170.3(4)
C16 C7 C8 C9 -16.1(6)
C7 C8 C9 C14 10.3(7)
C20 C8 C9 C14 -171.9(4)
C7 C8 C9 C10 -165.1(5)
C20 C8 C9 C10 12.8(7)
C14 C9 C10 C11 -0.6(8)
C8 C9 C10 C11 174.9(5)
C9 C10 C11 C12 -2.1(9)
C10 C11 C12 C13 3.1(9)
C11 C12 C13 C14 -1.5(9)
C12 C13 C14 C9 -1.1(8)
C12 C13 C14 C15 178.3(5)
C10 C9 C14 C13 2.1(7)
C8 C9 C14 C13 -173.5(4)
C10 C9 C14 C15 -177.3(4)
C8 C9 C14 C15 7.1(7)
C13 C14 C15 C16 162.0(4)
C9 C14 C15 C16 -18.6(7)
C13 C14 C15 S1 -21.0(6)
C9 C14 C15 S1 158.5(4)
C14 C15 C16 C17 -168.8(4)
S1 C15 C16 C17 14.6(6)
C14 C15 C16 C7 12.5(6)
S1 C15 C16 C7 -164.1(3)
C6 C7 C16 C15 178.3(4)
C8 C7 C16 C15 4.6(6)
C6 C7 C16 C17 -0.5(6)
C8 C7 C16 C17 -174.1(4)
C15 C16 C17 C18 168.5(4)
C7 C16 C17 C18 -12.9(6)
C15 C16 C17 S2 -10.5(7)
C7 C16 C17 S2 168.1(3)
C6 C5 C18 C1 174.1(4)
C4 C5 C18 C1 -4.2(7)
C6 C5 C18 C17 -4.4(7)
C4 C5 C18 C17 177.2(4)
C2 C1 C18 C5 3.5(8)
C2 C1 C18 C17 -178.0(5)
C16 C17 C18 C5 15.5(7)
S2 C17 C18 C5 -165.4(4)
C16 C17 C18 C1 -163.0(4)
S2 C17 C18 C1 16.1(6)
C7 C6 C19 O1 -178.0(5)
C5 C6 C19 O1 -0.9(8)
C7 C6 C19 N1 4.1(6)
C5 C6 C19 N1 -178.7(4)
C7 C8 C20 O2 -171.9(5)
C9 C8 C20 O2 10.2(8)
C7 C8 C20 N1 6.2(7)
C9 C8 C20 N1 -171.7(4)
N1 C21 C22 C23 -178.0(5)
C21 C22 C23 C24 68.0(9)
C22 C23 C24 C25 -177.5(9)
C23 C24 C25 C26 -65.7(15)
C44 C27 C28 C29 -1.8(9)
C27 C28 C29 C30 3.8(8)
C28 C29 C30 C31 -0.4(8)
C29 C30 C31 C32 176.7(5)
C29 C30 C31 C44 -4.7(8)
C30 C31 C32 C33 174.8(5)
C44 C31 C32 C33 -3.7(7)
C30 C31 C32 C45 -8.4(8)
C44 C31 C32 C45 173.1(5)
C31 C32 C33 C34 -174.1(5)
C45 C32 C33 C34 9.1(7)
C31 C32 C33 C42 4.5(7)
C45 C32 C33 C42 -172.3(5)
C32 C33 C34 C35 -166.3(5)
C42 C33 C34 C35 15.1(7)
C32 C33 C34 C46 10.5(7)
C42 C33 C34 C46 -168.1(5)
C33 C34 C35 C40 -6.3(7)
C46 C34 C35 C40 176.8(5)
C33 C34 C35 C36 166.9(5)
C46 C34 C35 C36 -10.0(8)
C34 C35 C36 C37 -169.5(6)
C40 C35 C36 C37 3.9(8)
C35 C36 C37 C38 -0.1(9)
C36 C37 C38 C39 -1.8(9)
C37 C38 C39 C40 -0.3(8)
C38 C39 C40 C35 4.2(8)
C38 C39 C40 C41 -179.2(5)
C34 C35 C40 C39 167.9(5)
C36 C35 C40 C39 -5.8(7)
C34 C35 C40 C41 -8.8(7)
C36 C35 C40 C41 177.5(5)
C39 C40 C41 C42 -161.1(5)
C35 C40 C41 C42 15.5(7)
C39 C40 C41 S3 22.0(6)
C35 C40 C41 S3 -161.3(4)
C40 C41 C42 C43 170.7(4)
S3 C41 C42 C43 -13.0(7)
C40 C41 C42 C33 -6.9(6)
S3 C41 C42 C33 169.4(4)
C34 C33 C42 C41 -8.4(7)
C32 C33 C42 C41 173.1(4)
C34 C33 C42 C43 173.9(4)
C32 C33 C42 C43 -4.7(7)
C41 C42 C43 C44 -173.3(4)
C33 C42 C43 C44 4.3(6)
C41 C42 C43 S4 8.7(6)
C33 C42 C43 S4 -173.7(3)
C28 C27 C44 C43 178.4(5)
C28 C27 C44 C31 -3.4(8)
C42 C43 C44 C27 174.5(4)
S4 C43 C44 C27 -7.3(6)
C42 C43 C44 C31 -3.7(7)
S4 C43 C44 C31 174.5(3)
C30 C31 C44 C27 6.4(7)
C32 C31 C44 C27 -175.0(5)
C30 C31 C44 C43 -175.3(4)
C32 C31 C44 C43 3.3(7)
C31 C32 C45 O3 -16.0(10)
C33 C32 C45 O3 160.8(6)
C31 C32 C45 N2 165.0(6)
C33 C32 C45 N2 -18.2(9)
C35 C34 C46 O4 -23.5(9)
C33 C34 C46 O4 159.7(6)
C35 C34 C46 N2 156.0(5)
C33 C34 C46 N2 -20.9(8)
N2 C47 C48 C49 176.4(10)
C47 C48 C49 C50 69(2)
C48 C49 C50 C51 -138(2)
C49 C50 C51 C52 53(4)
C58 C53 C54 C55 -1.8(8)
P1 C53 C54 C55 -179.7(5)
C53 C54 C55 C56 0.5(9)
C54 C55 C56 C57 -0.6(10)
C55 C56 C57 C58 2.0(10)
C56 C57 C58 C53 -3.3(9)
C54 C53 C58 C57 3.2(8)
P1 C53 C58 C57 -179.0(5)
C64 C59 C60 C61 -2.2(7)
P1 C59 C60 C61 -179.4(4)
C59 C60 C61 C62 2.8(9)
C60 C61 C62 C63 -1.8(9)
C61 C62 C63 C64 0.2(9)
C62 C63 C64 C59 0.4(8)
C60 C59 C64 C63 0.6(7)
P1 C59 C64 C63 177.9(4)
C70 C65 C66 C67 0.9(9)
P1 C65 C66 C67 179.8(5)
C65 C66 C67 C68 -3.5(10)
C66 C67 C68 C69 3.9(10)
C67 C68 C69 C70 -2.0(10)
C68 C69 C70 C65 -0.5(10)
C66 C65 C70 C69 1.1(8)
P1 C65 C70 C69 -177.8(5)
C76 C71 C72 C73 0.5(8)
P2 C71 C72 C73 177.8(4)
C71 C72 C73 C74 0.6(9)
C72 C73 C74 C75 -1.0(10)
C73 C74 C75 C76 0.3(10)
C72 C71 C76 C75 -1.1(8)
P2 C71 C76 C75 -178.4(4)
C74 C75 C76 C71 0.8(9)
C82 C77 C78 C79 0.1(9)
P2 C77 C78 C79 -175.2(5)
C77 C78 C79 C80 1.2(11)
C78 C79 C80 C81 -3.2(12)
C79 C80 C81 C82 3.8(11)
C80 C81 C82 C77 -2.5(10)
C78 C77 C82 C81 0.6(9)
P2 C77 C82 C81 175.8(5)
C88 C83 C84 C85 -0.6(9)
P2 C83 C84 C85 179.0(5)
C83 C84 C85 C86 0.6(11)
C84 C85 C86 C87 0.8(12)
C85 C86 C87 C88 -2.3(14)
C84 C83 C88 C87 -0.8(10)
P2 C83 C88 C87 179.6(6)
C86 C87 C88 C83 2.3(12)
C94 C89 C90 C91 2.4(11)
P3 C89 C90 C91 -175.3(6)
C89 C90 C91 C92 -0.4(13)
C90 C91 C92 C93 -4.8(14)
C91 C92 C93 C94 8.1(14)
C90 C89 C94 C93 0.8(10)
P3 C89 C94 C93 178.3(6)
C92 C93 C94 C89 -6.1(12)
C100 C95 C96 C97 1.0(8)
P3 C95 C96 C97 -178.8(4)
C95 C96 C97 C98 -1.1(9)
C96 C97 C98 C99 0.2(11)
C97 C98 C99 C100 0.6(13)
C96 C95 C100 C99 -0.2(10)
P3 C95 C100 C99 179.6(6)
C98 C99 C100 C95 -0.6(12)
C106 C101 C102 C103 -0.6(8)
P3 C101 C102 C103 177.5(4)
C101 C102 C103 C104 2.0(9)
C102 C103 C104 C105 -2.6(10)
C103 C104 C105 C106 2.0(9)
C102 C101 C106 C105 0.0(8)
P3 C101 C106 C105 -178.2(4)
C104 C105 C106 C101 -0.6(9)
C112 C107 C108 C109 2.9(8)
P4 C107 C108 C109 177.1(5)
C107 C108 C109 C110 -1.4(10)
C108 C109 C110 C111 -0.3(10)
C109 C110 C111 C112 0.5(10)
C110 C111 C112 C107 0.9(9)
C108 C107 C112 C111 -2.6(8)
P4 C107 C112 C111 -176.7(4)
C118 C113 C114 C115 0.5(8)
P4 C113 C114 C115 -176.8(5)
C113 C114 C115 C116 -0.8(10)
C114 C115 C116 C117 0.1(11)
C115 C116 C117 C118 0.9(10)
C116 C117 C118 C113 -1.1(9)
C114 C113 C118 C117 0.4(8)
P4 C113 C118 C117 177.9(4)
C124 C119 C120 C121 -0.5(7)
P4 C119 C120 C121 -178.9(4)
C119 C120 C121 C122 -0.9(8)
C120 C121 C122 C123 1.7(9)
C121 C122 C123 C124 -1.1(9)
C120 C119 C124 C123 1.1(8)
P4 C119 C124 C123 179.6(4)
C122 C123 C124 C119 -0.3(8)
N2 C131 C132 C133 170.2(11)
C131 C132 C133 C134 -66.9(16)
C132 C133 C134 C135 -170.9(17)
C133 C134 C135 C136 -57(3)
P1 Pd1 Pd2 S1 -69.23(5)
P2 Pd1 Pd2 S1 162.42(6)
S2 Pd1 Pd2 S1 109.90(5)
P1 Pd1 Pd2 S2 -179.12(5)
S1 Pd1 Pd2 S2 -109.90(5)
P2 Pd1 Pd2 S2 52.53(5)
P1 Pd1 Pd2 S4 1.15(5)
S1 Pd1 Pd2 S4 70.38(5)
P2 Pd1 Pd2 S4 -127.20(5)
S2 Pd1 Pd2 S4 -179.73(4)
P1 Pd1 Pd2 S3 106.51(5)
S1 Pd1 Pd2 S3 175.74(4)
P2 Pd1 Pd2 S3 -21.84(6)
S2 Pd1 Pd2 S3 -74.37(5)
P1 Pd1 Pd2 Pd3 40.85(13)
S1 Pd1 Pd2 Pd3 110.08(13)
P2 Pd1 Pd2 Pd3 -87.50(13)
S2 Pd1 Pd2 Pd3 -140.02(13)
S1 Pd2 Pd3 P4 -109.35(5)
S2 Pd2 Pd3 P4 8.23(5)
S4 Pd2 Pd3 P4 -172.39(5)
S3 Pd2 Pd3 P4 75.19(5)
Pd1 Pd2 Pd3 P4 145.04(12)
S1 Pd2 Pd3 P3 8.60(6)
S2 Pd2 Pd3 P3 126.18(5)
S4 Pd2 Pd3 P3 -54.44(5)
S3 Pd2 Pd3 P3 -166.86(5)
Pd1 Pd2 Pd3 P3 -97.01(13)
S1 Pd2 Pd3 S4 63.04(5)
S2 Pd2 Pd3 S4 -179.38(5)
S3 Pd2 Pd3 S4 -112.42(5)
Pd1 Pd2 Pd3 S4 -42.58(13)
S1 Pd2 Pd3 S3 175.46(5)
S2 Pd2 Pd3 S3 -66.96(5)
S4 Pd2 Pd3 S3 112.42(5)
Pd1 Pd2 Pd3 S3 69.84(13)
C16 C15 S1 Pd2 30.9(4)
C14 C15 S1 Pd2 -145.9(3)
C16 C15 S1 Pd1 -51.3(4)
C14 C15 S1 Pd1 131.8(3)
S2 Pd2 S1 C15 -56.04(17)
S4 Pd2 S1 C15 126.31(17)
S3 Pd2 S1 C15 -176.9(6)
Pd1 Pd2 S1 C15 -105.43(17)
Pd3 Pd2 S1 C15 81.76(17)
S2 Pd2 S1 Pd1 49.39(3)
S4 Pd2 S1 Pd1 -128.26(3)
S3 Pd2 S1 Pd1 -71.5(6)
Pd3 Pd2 S1 Pd1 -172.809(18)
P1 Pd1 S1 C15 -129.27(15)
P2 Pd1 S1 C15 18.4(2)
S2 Pd1 S1 C15 59.74(15)
Pd2 Pd1 S1 C15 108.31(15)
P1 Pd1 S1 Pd2 122.42(4)
P2 Pd1 S1 Pd2 -89.94(17)
S2 Pd1 S1 Pd2 -48.58(3)
C16 C17 S2 Pd2 -37.5(4)
C18 C17 S2 Pd2 143.5(3)
C16 C17 S2 Pd1 44.1(4)
C18 C17 S2 Pd1 -134.9(3)
S1 Pd2 S2 C17 58.69(15)
S4 Pd2 S2 C17 112.2(7)
S3 Pd2 S2 C17 -124.48(15)
Pd1 Pd2 S2 C17 107.71(15)
Pd3 Pd2 S2 C17 -77.37(15)
S1 Pd2 S2 Pd1 -49.02(3)
S4 Pd2 S2 Pd1 4.5(7)
S3 Pd2 S2 Pd1 127.82(3)
Pd3 Pd2 S2 Pd1 174.925(19)
P1 Pd1 S2 C17 -102.7(2)
S1 Pd1 S2 C17 -58.06(18)
P2 Pd1 S2 C17 112.82(18)
Pd2 Pd1 S2 C17 -106.27(18)
P1 Pd1 S2 Pd2 3.6(2)
S1 Pd1 S2 Pd2 48.22(3)
P2 Pd1 S2 Pd2 -140.91(4)
C42 C41 S3 Pd3 47.5(4)
C40 C41 S3 Pd3 -135.9(3)
C42 C41 S3 Pd2 -33.9(5)
C40 C41 S3 Pd2 142.6(3)
P4 Pd3 S3 C41 141.67(16)
P3 Pd3 S3 C41 -26.9(3)
S4 Pd3 S3 C41 -55.50(16)
Pd2 Pd3 S3 C41 -102.63(16)
P4 Pd3 S3 Pd2 -115.70(4)
P3 Pd3 S3 Pd2 75.8(2)
S4 Pd3 S3 Pd2 47.13(3)
S1 Pd2 S3 C41 2.8(6)
S2 Pd2 S3 C41 -117.59(17)
S4 Pd2 S3 C41 59.96(17)
Pd1 Pd2 S3 C41 -66.17(17)
Pd3 Pd2 S3 C41 106.94(17)
S1 Pd2 S3 Pd3 -104.2(6)
S2 Pd2 S3 Pd3 135.47(3)
S4 Pd2 S3 Pd3 -46.98(3)
Pd1 Pd2 S3 Pd3 -173.104(17)
C44 C43 S4 Pd3 140.3(3)
C42 C43 S4 Pd3 -41.5(4)
C44 C43 S4 Pd2 -136.7(3)
C42 C43 S4 Pd2 41.4(4)
P4 Pd3 S4 C43 126.0(2)
P3 Pd3 S4 C43 -119.08(18)
S3 Pd3 S4 C43 55.63(18)
Pd2 Pd3 S4 C43 102.77(18)
P4 Pd3 S4 Pd2 23.18(14)
P3 Pd3 S4 Pd2 138.15(4)
S3 Pd3 S4 Pd2 -47.14(3)
S1 Pd2 S4 C43 112.69(15)
S2 Pd2 S4 C43 59.5(7)
S3 Pd2 S4 C43 -64.24(15)
Pd1 Pd2 S4 C43 63.83(15)
Pd3 Pd2 S4 C43 -111.33(15)
S1 Pd2 S4 Pd3 -135.98(3)
S2 Pd2 S4 Pd3 170.8(7)
S3 Pd2 S4 Pd3 47.09(3)
Pd1 Pd2 S4 Pd3 175.162(17)
C58 C53 P1 C59 -88.2(5)
C54 C53 P1 C59 89.6(4)
C58 C53 P1 C65 20.7(6)
C54 C53 P1 C65 -161.5(4)
C58 C53 P1 Pd1 145.4(4)
C54 C53 P1 Pd1 -36.8(4)
C64 C59 P1 C53 172.8(4)
C60 C59 P1 C53 -10.1(5)
C64 C59 P1 C65 59.8(4)
C60 C59 P1 C65 -123.1(4)
C64 C59 P1 Pd1 -65.8(4)
C60 C59 P1 Pd1 111.4(4)
C70 C65 P1 C53 101.9(5)
C66 C65 P1 C53 -76.9(5)
C70 C65 P1 C59 -148.5(4)
C66 C65 P1 C59 32.7(5)
C70 C65 P1 Pd1 -20.5(5)
C66 C65 P1 Pd1 160.6(4)
S1 Pd1 P1 C53 123.56(18)
P2 Pd1 P1 C53 -48.93(19)
S2 Pd1 P1 C53 167.3(2)
Pd2 Pd1 P1 C53 170.40(18)
S1 Pd1 P1 C59 5.28(19)
P2 Pd1 P1 C59 -167.22(19)
S2 Pd1 P1 C59 49.0(3)
Pd2 Pd1 P1 C59 52.12(19)
S1 Pd1 P1 C65 -114.75(19)
P2 Pd1 P1 C65 72.75(19)
S2 Pd1 P1 C65 -71.0(3)
Pd2 Pd1 P1 C65 -67.91(19)
C78 C77 P2 C83 -153.6(5)
C82 C77 P2 C83 31.3(5)
C78 C77 P2 C71 -44.9(5)
C82 C77 P2 C71 140.0(5)
C78 C77 P2 Pd1 78.9(5)
C82 C77 P2 Pd1 -96.2(5)
C88 C83 P2 C77 88.5(5)
C84 C83 P2 C77 -91.1(5)
C88 C83 P2 C71 -20.3(6)
C84 C83 P2 C71 160.0(5)
C88 C83 P2 Pd1 -136.9(5)
C84 C83 P2 Pd1 43.4(5)
C76 C71 P2 C77 -21.5(5)
C72 C71 P2 C77 161.3(4)
C76 C71 P2 C83 86.1(5)
C72 C71 P2 C83 -91.1(4)
C76 C71 P2 Pd1 -154.8(4)
C72 C71 P2 Pd1 28.0(4)
P1 Pd1 P2 C77 -18.7(2)
S1 Pd1 P2 C77 -165.8(2)
S2 Pd1 P2 C77 153.7(2)
Pd2 Pd1 P2 C77 115.2(2)
P1 Pd1 P2 C83 -142.3(2)
S1 Pd1 P2 C83 70.7(3)
S2 Pd1 P2 C83 30.2(2)
Pd2 Pd1 P2 C83 -8.4(2)
P1 Pd1 P2 C71 103.47(16)
S1 Pd1 P2 C71 -43.5(2)
S2 Pd1 P2 C71 -84.09(16)
Pd2 Pd1 P2 C71 -122.60(16)
C102 C101 P3 C89 51.0(5)
C106 C101 P3 C89 -130.9(4)
C102 C101 P3 C95 159.3(4)
C106 C101 P3 C95 -22.6(5)
C102 C101 P3 Pd3 -74.5(5)
C106 C101 P3 Pd3 103.6(4)
C94 C89 P3 C101 19.3(6)
C90 C89 P3 C101 -163.2(5)
C94 C89 P3 C95 -89.5(5)
C90 C89 P3 C95 88.0(5)
C94 C89 P3 Pd3 152.1(5)
C90 C89 P3 Pd3 -30.5(5)
C100 C95 P3 C101 -88.5(5)
C96 C95 P3 C101 91.3(4)
C100 C95 P3 C89 20.1(5)
C96 C95 P3 C89 -160.1(4)
C100 C95 P3 Pd3 138.4(4)
C96 C95 P3 Pd3 -41.8(4)
P4 Pd3 P3 C101 3.8(2)
S4 Pd3 P3 C101 -159.5(2)
S3 Pd3 P3 C101 172.2(3)
Pd2 Pd3 P3 C101 -119.9(2)
P4 Pd3 P3 C89 -118.85(17)
S4 Pd3 P3 C89 77.84(17)
S3 Pd3 P3 C89 49.6(3)
Pd2 Pd3 P3 C89 117.45(17)
P4 Pd3 P3 C95 127.08(17)
S4 Pd3 P3 C95 -36.22(17)
S3 Pd3 P3 C95 -64.5(3)
Pd2 Pd3 P3 C95 3.39(17)
C108 C107 P4 C113 -117.2(4)
C112 C107 P4 C113 56.9(5)
C108 C107 P4 C119 131.5(4)
C112 C107 P4 C119 -54.4(5)
C108 C107 P4 Pd3 8.8(5)
C112 C107 P4 Pd3 -177.1(4)
C114 C113 P4 C107 -144.3(4)
C118 C113 P4 C107 38.3(4)
C114 C113 P4 C119 -28.0(5)
C118 C113 P4 C119 154.7(4)
C114 C113 P4 Pd3 88.5(4)
C118 C113 P4 Pd3 -88.8(4)
C124 C119 P4 C107 -171.3(4)
C120 C119 P4 C107 7.1(5)
C124 C119 P4 C113 78.4(4)
C120 C119 P4 C113 -103.2(4)
C124 C119 P4 Pd3 -43.3(4)
C120 C119 P4 Pd3 135.1(4)
P3 Pd3 P4 C107 67.69(18)
S4 Pd3 P4 C107 -178.76(19)
S3 Pd3 P4 C107 -110.09(18)
Pd2 Pd3 P4 C107 -159.41(18)
P3 Pd3 P4 C113 -172.44(19)
S4 Pd3 P4 C113 -58.9(2)
S3 Pd3 P4 C113 9.77(19)
Pd2 Pd3 P4 C113 -39.54(19)
P3 Pd3 P4 C119 -57.35(18)
S4 Pd3 P4 C119 56.2(2)
S3 Pd3 P4 C119 124.86(18)
Pd2 Pd3 P4 C119 75.54(18)
O2 C20 N1 C19 178.7(5)
C8 C20 N1 C19 0.5(7)
O2 C20 N1 C21 -5.5(7)
C8 C20 N1 C21 176.2(5)
O1 C19 N1 C20 176.3(5)
C6 C19 N1 C20 -5.6(7)
O1 C19 N1 C21 0.6(7)
C6 C19 N1 C21 178.6(4)
C22 C21 N1 C20 -84.5(6)
C22 C21 N1 C19 91.7(6)
O3 C45 N2 C46 -171.9(7)
C32 C45 N2 C46 7.2(10)
O3 C45 N2 C47 -4.6(11)
C32 C45 N2 C47 174.5(8)
O3 C45 N2 C131 24.0(12)
C32 C45 N2 C131 -157.0(8)
O4 C46 N2 C45 -168.7(7)
C34 C46 N2 C45 11.8(10)
O4 C46 N2 C47 24.0(11)
C34 C46 N2 C47 -155.5(8)
O4 C46 N2 C131 -3.6(11)
C34 C46 N2 C131 177.0(8)
C48 C47 N2 C45 82.7(12)
C48 C47 N2 C46 -109.1(10)
C48 C47 N2 C131 -21.1(16)
C132 C131 N2 C45 -101.3(11)
C132 C131 N2 C46 93.0(10)
C132 C131 N2 C47 -10.9(15)
